data_4113693
loop_
_publ_author_name
'Koji Nakano'
'Kyoko Nozaki'
'Tamejiro Hiyama'

_publ_contact_author 'Kyoko Nozaki'
_publ_contact_author_email nozaki@chembio.t.u-tokyo.ac.jp
_publ_contact_author_fax +81-3-5841-7261
_publ_contact_author_phone +81-3-5841-72631
_publ_section_title
;
 Asymmetric Alternating Copolymerization of Cyclohexene Oxide and CO2 with
 Dimeric Zinc Complexes
;
_journal_name_full 'Journal of the American Chemical Society'
_journal_page_first 5501
_journal_page_last 5510
_journal_paper_doi 10.1021/ja028666b
_journal_volume 125
_journal_year 2003
_chemical_formula_sum 'C49 H50 F12 N2 O2 Zn2'
_chemical_formula_weight 1057.65
_chemical_name_systematic
; 
 ? 
;
_space_group_IT_number 19
_symmetry_cell_setting orthorhombic
_symmetry_space_group_name_Hall 'P 2ac 2ab'
_symmetry_space_group_name_H-M 'P 21 21 21'
_atom_sites_solution_hydrogens geom
_atom_sites_solution_primary direct
_atom_sites_solution_secondary difmap
_audit_creation_method SHELXL-97
_cell_angle_alpha 90.00
_cell_angle_beta 90.00
_cell_angle_gamma 90.00
_cell_formula_units_Z 4
_cell_length_a 14.5089(16)
_cell_length_b 14.6962(16)
_cell_length_c 22.214(3)
_cell_measurement_reflns_used 2980
_cell_measurement_temperature 130(2)
_cell_measurement_theta_max 20.002
_cell_measurement_theta_min 2.2985
_cell_volume 4736.6(10)
_computing_cell_refinement 'Bruker SMART'
_computing_data_collection 'Bruker SMART'
_computing_data_reduction 'Bruker SHELXTL'
_computing_molecular_graphics 'Bruker SHELXTL'
_computing_publication_material 'Bruker SHELXTL'
_computing_structure_refinement 'SHELXL-97 (Sheldrick, 1997)'
_computing_structure_solution 'SHELXS-97 (Sheldrick, 1990)'
_diffrn_ambient_temperature 130(2)
_diffrn_detector_area_resol_mean 8.366
_diffrn_measured_fraction_theta_full 0.947
_diffrn_measured_fraction_theta_max 0.947
_diffrn_measurement_device_type 'CCD area detector'
_diffrn_measurement_method '0.3 deg. omega and phi scans'
_diffrn_radiation_monochromator graphite
_diffrn_radiation_source 'fine-focus sealed tube'
_diffrn_radiation_type MoK\a
_diffrn_radiation_wavelength 0.71073
_diffrn_reflns_av_R_equivalents 0.0988
_diffrn_reflns_av_sigmaI/netI 0.2527
_diffrn_reflns_limit_h_max 20
_diffrn_reflns_limit_h_min -20
_diffrn_reflns_limit_k_max 17
_diffrn_reflns_limit_k_min -19
_diffrn_reflns_limit_l_max 26
_diffrn_reflns_limit_l_min -31
_diffrn_reflns_number 37630
_diffrn_reflns_theta_full 30.53
_diffrn_reflns_theta_max 30.53
_diffrn_reflns_theta_min 1.68
_diffrn_standards_decay_% 0
_diffrn_standards_interval_time 306
_diffrn_standards_number 93
_exptl_absorpt_coefficient_mu 1.101
_exptl_absorpt_correction_T_max 0.7336
_exptl_absorpt_correction_T_min 0.6672
_exptl_absorpt_correction_type empirical
_exptl_crystal_colour colorless
_exptl_crystal_density_diffrn 1.483
_exptl_crystal_description prizm
_exptl_crystal_F_000 2168
_exptl_crystal_size_max 0.40
_exptl_crystal_size_mid 0.40
_exptl_crystal_size_min 0.30
_refine_diff_density_max 1.040
_refine_diff_density_min -0.388
_refine_diff_density_rms 0.084
_refine_ls_abs_structure_details 'Flack H D (1983), Acta Cryst. A39, 876-881'
_refine_ls_abs_structure_Flack -0.001(13)
_refine_ls_extinction_coef 0.00000(9)
_refine_ls_extinction_expression Fc^*^=kFc[1+0.001xFc^2^\l^3^/sin(2\q)]^-1/4^
_refine_ls_extinction_method SHELXL
_refine_ls_goodness_of_fit_ref 0.632
_refine_ls_hydrogen_treatment mixed
_refine_ls_matrix_type full
_refine_ls_number_parameters 614
_refine_ls_number_reflns 13358
_refine_ls_number_restraints 0
_refine_ls_restrained_S_all 0.632
_refine_ls_R_factor_all 0.1398
_refine_ls_R_factor_gt 0.0480
_refine_ls_shift/su_max 11.118
_refine_ls_shift/su_mean 0.032
_refine_ls_structure_factor_coef Fsqd
_refine_ls_weighting_details 'calc w=1/[\s^2^(Fo^2^)+(0.0604P)^2^+0.0000P] where P=(Fo^2^+2Fc^2^)/3'
_refine_ls_weighting_scheme calc
_refine_ls_wR_factor_gt 0.0898
_refine_ls_wR_factor_ref 0.1196
_reflns_number_gt 5601
_reflns_number_total 13358
_reflns_threshold_expression >2sigma(I)
_cod_data_source_file ja028666bsi20030204_074726_2.cif
_cod_data_source_block 2e
_cod_original_cell_volume 4736.6(9)
_cod_database_code 4113693

loop_
_symmetry_equiv_pos_as_xyz
'x, y, z'
'-x+1/2, -y, z+1/2'
'-x, y+1/2, -z+1/2'
'x+1/2, -y+1/2, -z'

loop_
_atom_site_label
_atom_site_type_symbol
_atom_site_fract_x
_atom_site_fract_y
_atom_site_fract_z
_atom_site_U_iso_or_equiv
_atom_site_adp_type
_atom_site_occupancy
_atom_site_symmetry_multiplicity
_atom_site_calc_flag
_atom_site_refinement_flags
Zn1 Zn 0.72259(4) 0.25231(3) 0.18096(2) 0.02491(14) Uani 1 1 d .
Zn2 Zn 0.73695(4) 0.32673(3) 0.30716(2) 0.02418(14) Uani 1 1 d .
O2 O 0.7715(2) 0.21048(18) 0.26224(12) 0.0225(7) Uani 1 1 d .
O1 O 0.6794(2) 0.36460(19) 0.22773(14) 0.0225(8) Uani 1 1 d .
C21 C 0.7270(6) 0.1478(4) 0.0661(3) 0.071(2) Uani 1 1 d .
H21A H 0.7460 0.2014 0.0447 0.106 Uiso 1 1 calc R
H21B H 0.6941 0.1082 0.0392 0.106 Uiso 1 1 calc R
H21C H 0.7804 0.1168 0.0814 0.106 Uiso 1 1 calc R
C14 C 0.7589(4) 0.5931(3) 0.2622(2) 0.0297(12) Uani 1 1 d .
H14 H 0.8112 0.5979 0.2381 0.036 Uiso 1 1 calc R
C30 C 0.7709(3) -0.1040(3) 0.1803(2) 0.0243(10) Uani 1 1 d .
C13 C 0.6969(3) 0.5227(3) 0.2518(2) 0.0210(11) Uani 1 1 d .
N2 N 0.6359(3) 0.2394(3) 0.34692(19) 0.0283(10) Uani 1 1 d .
H2 H 0.649(3) 0.235(3) 0.387(2) 0.034 Uiso 1 1 calc .
C31 C 0.7793(4) -0.1824(3) 0.1389(2) 0.0354(13) Uani 1 1 d .
F7 F 0.7028(2) -0.2330(2) 0.13677(16) 0.0594(10) Uani 1 1 d .
C25 C 0.6443(3) 0.1463(3) 0.3202(2) 0.0235(11) Uani 1 1 d .
H25 H 0.6313 0.1005 0.3511 0.028 Uiso 1 1 calc R
C41 C 0.8104(4) 0.4013(3) 0.3648(2) 0.0351(14) Uani 1 1 d .
H41A H 0.8739 0.3809 0.3638 0.042 Uiso 1 1 calc R
H41B H 0.8092 0.4643 0.3518 0.042 Uiso 1 1 calc R
C16 C 0.6680(4) 0.6478(3) 0.3444(2) 0.0304(13) Uani 1 1 d .
C34 C 0.8091(3) 0.1218(3) 0.3501(2) 0.0247(12) Uani 1 1 d .
N1 N 0.8234(3) 0.3480(3) 0.15240(19) 0.0254(10) Uani 1 1 d .
H1 H 0.880(3) 0.325(3) 0.161(2) 0.031 Uiso 1 1 calc .
C33 C 0.8176(4) 0.0452(3) 0.2107(2) 0.0286(13) Uani 1 1 d .
H33 H 0.8559 0.0953 0.2054 0.034 Uiso 1 1 calc R
C28 C 0.6986(3) -0.0295(3) 0.2644(2) 0.0279(13) Uani 1 1 d .
H28 H 0.6552 -0.0309 0.2952 0.033 Uiso 1 1 calc R
C6 C 0.6437(3) 0.4750(3) 0.1505(2) 0.0234(11) Uani 1 1 d .
C27 C 0.7534(3) 0.0472(3) 0.2562(2) 0.0224(11) Uani 1 1 d .
C35 C 0.7902(4) 0.0590(3) 0.3956(2) 0.0341(14) Uani 1 1 d .
H35 H 0.7410 0.0191 0.3911 0.041 Uiso 1 1 calc R
C20 C 0.6646(4) 0.1746(4) 0.1181(2) 0.0452(15) Uani 1 1 d .
H20A H 0.6421 0.1195 0.1372 0.054 Uiso 1 1 calc R
H20B H 0.6117 0.2067 0.1019 0.054 Uiso 1 1 calc R
F2 F 0.4127(3) 0.6331(3) 0.02397(19) 0.0810(15) Uani 1 1 d .
C19 C 0.6194(3) 0.5175(3) 0.2881(2) 0.0252(12) Uani 1 1 d .
H19 H 0.5763 0.4720 0.2809 0.030 Uiso 1 1 calc R
C29 C 0.7088(4) -0.1046(3) 0.2262(2) 0.0331(14) Uani 1 1 d .
H29 H 0.6724 -0.1559 0.2322 0.040 Uiso 1 1 calc R
C5 C 0.7087(3) 0.4487(3) 0.2029(2) 0.0243(12) Uani 1 1 d .
C42 C 0.7758(5) 0.3959(5) 0.4280(3) 0.076(2) Uani 1 1 d .
H42A H 0.7136 0.4179 0.4297 0.113 Uiso 1 1 calc R
H42B H 0.8141 0.4326 0.4536 0.113 Uiso 1 1 calc R
H42C H 0.7776 0.3339 0.4415 0.113 Uiso 1 1 calc R
C3 C 0.8614(4) 0.5051(3) 0.1432(2) 0.0307(13) Uani 1 1 d .
H3A H 0.8305 0.5636 0.1442 0.037 Uiso 1 1 calc R
H3B H 0.9247 0.5133 0.1561 0.037 Uiso 1 1 calc R
C12 C 0.6507(4) 0.5598(3) 0.1222(2) 0.0283(12) Uani 1 1 d .
H12 H 0.6959 0.6005 0.1347 0.034 Uiso 1 1 calc R
C7 C 0.5718(3) 0.4189(3) 0.1322(2) 0.0269(12) Uani 1 1 d .
H7 H 0.5643 0.3626 0.1507 0.032 Uiso 1 1 calc R
C40 C 0.8865(3) 0.1758(3) 0.3564(2) 0.0292(12) Uani 1 1 d .
H40 H 0.9016 0.2171 0.3263 0.035 Uiso 1 1 calc R
C17 C 0.6545(5) 0.7128(4) 0.3954(3) 0.0486(17) Uani 1 1 d .
C32 C 0.8274(3) -0.0279(3) 0.1727(2) 0.0274(12) Uani 1 1 d .
H32 H 0.8711 -0.0267 0.1421 0.033 Uiso 1 1 calc R
C36 C 0.8427(4) 0.0552(4) 0.4467(3) 0.0377(14) Uani 1 1 d .
H36 H 0.8269 0.0158 0.4778 0.045 Uiso 1 1 calc R
C9 C 0.5215(4) 0.5281(3) 0.0588(2) 0.0269(12) Uani 1 1 d .
C8 C 0.5109(4) 0.4445(3) 0.0872(2) 0.0308(13) Uani 1 1 d .
H8 H 0.4631 0.4059 0.0760 0.037 Uiso 1 1 calc R
F6 F 0.5771(3) 0.7134(4) 0.4199(3) 0.144(3) Uani 1 1 d .
C15 C 0.7446(3) 0.6559(3) 0.3075(2) 0.0303(12) Uani 1 1 d .
H15 H 0.7861 0.7034 0.3132 0.036 Uiso 1 1 calc R
C4 C 0.8118(3) 0.4369(3) 0.1844(3) 0.0240(11) Uani 1 1 d .
H4 H 0.8477 0.4331 0.2217 0.029 Uiso 1 1 calc R
C18 C 0.6041(3) 0.5787(3) 0.3352(2) 0.0291(13) Uani 1 1 d .
H18 H 0.5525 0.5733 0.3597 0.035 Uiso 1 1 calc R
F5 F 0.7138(4) 0.7011(4) 0.4386(2) 0.133(2) Uani 1 1 d .
C37 C 0.9199(4) 0.1105(4) 0.4518(3) 0.0388(15) Uani 1 1 d .
C11 C 0.5913(4) 0.5843(3) 0.0761(2) 0.0282(12) Uani 1 1 d .
H11 H 0.5993 0.6398 0.0566 0.034 Uiso 1 1 calc R
C10 C 0.4575(4) 0.5568(4) 0.0103(3) 0.0358(14) Uani 1 1 d .
C22 C 0.5378(3) 0.2650(3) 0.3403(2) 0.0344(14) Uani 1 1 d .
H22A H 0.5299 0.3304 0.3438 0.041 Uiso 1 1 calc R
H22B H 0.5002 0.2352 0.3705 0.041 Uiso 1 1 calc R
C23 C 0.5132(4) 0.2330(4) 0.2786(3) 0.0392(15) Uani 1 1 d .
H23A H 0.5315 0.2771 0.2485 0.047 Uiso 1 1 calc R
H23B H 0.4474 0.2222 0.2753 0.047 Uiso 1 1 calc R
C24 C 0.5674(4) 0.1441(3) 0.2715(3) 0.0336(14) Uani 1 1 d .
H24A H 0.5273 0.0920 0.2776 0.040 Uiso 1 1 calc R
H24B H 0.5941 0.1402 0.2316 0.040 Uiso 1 1 calc R
C1 C 0.8189(4) 0.3682(3) 0.0869(2) 0.0337(13) Uani 1 1 d .
H1A H 0.7558 0.3657 0.0727 0.040 Uiso 1 1 calc R
H1B H 0.8555 0.3249 0.0642 0.040 Uiso 1 1 calc R
C2 C 0.8585(4) 0.4655(3) 0.0804(3) 0.0402(15) Uani 1 1 d .
H2A H 0.9199 0.4635 0.0632 0.048 Uiso 1 1 calc R
H2B H 0.8194 0.5021 0.0546 0.048 Uiso 1 1 calc R
C39 C 0.9414(4) 0.1694(4) 0.4067(3) 0.0393(14) Uani 1 1 d .
H39 H 0.9937 0.2057 0.4098 0.047 Uiso 1 1 calc R
F4 F 0.6754(5) 0.7968(3) 0.3808(2) 0.137(2) Uani 1 1 d .
C49 C 0.0190(4) 0.1872(4) 0.1510(3) 0.0434(15) Uani 1 1 d .
H49 H -0.0007 0.1281 0.1433 0.052 Uiso 1 1 calc R
C44 C 0.0483(4) 0.2385(5) 0.1043(3) 0.0449(15) Uani 1 1 d .
C45 C 0.0731(4) 0.3278(5) 0.1171(3) 0.0530(17) Uani 1 1 d .
H45 H 0.0921 0.3658 0.0860 0.064 Uiso 1 1 calc R
C48 C 0.0169(4) 0.2176(4) 0.2083(3) 0.0433(16) Uani 1 1 d .
H48 H -0.0001 0.1786 0.2393 0.052 Uiso 1 1 calc R
C47 C 0.0403(4) 0.3076(5) 0.2209(3) 0.0534(19) Uani 1 1 d .
H47 H 0.0357 0.3307 0.2598 0.064 Uiso 1 1 calc R
C46 C 0.0701(4) 0.3608(4) 0.1747(4) 0.0562(19) Uani 1 1 d .
H46 H 0.0886 0.4203 0.1823 0.067 Uiso 1 1 calc R
C43 C 0.0509(5) 0.2018(6) 0.0415(3) 0.082(3) Uani 1 1 d .
H43A H 0.1012 0.1598 0.0377 0.122 Uiso 1 1 calc R
H43B H 0.0592 0.2511 0.0137 0.122 Uiso 1 1 calc R
H43C H -0.0060 0.1711 0.0329 0.122 Uiso 1 1 calc R
F9 F 0.7957(3) -0.1591(2) 0.08313(17) 0.0835(15) Uani 1 1 d .
F10 F 0.9870(3) 0.0263(3) 0.53152(18) 0.0778(13) Uani 1 1 d .
F3 F 0.3870(3) 0.4996(3) 0.0017(2) 0.0798(13) Uani 1 1 d .
F12 F 1.0533(3) 0.1468(3) 0.5062(2) 0.0831(15) Uani 1 1 d .
C26 C 0.7450(3) 0.1329(3) 0.2958(2) 0.0227(11) Uani 1 1 d .
F8 F 0.8450(3) -0.2395(3) 0.1553(2) 0.1001(17) Uani 1 1 d .
C38 C 0.9727(6) 0.1117(5) 0.5094(3) 0.061(2) Uani 1 1 d .
F1 F 0.4942(3) 0.5663(4) -0.04109(18) 0.1069(19) Uani 1 1 d .
F11 F 0.9253(4) 0.1528(4) 0.5536(2) 0.143(3) Uani 1 1 d .

loop_
_atom_site_aniso_label
_atom_site_aniso_U_11
_atom_site_aniso_U_22
_atom_site_aniso_U_33
_atom_site_aniso_U_23
_atom_site_aniso_U_13
_atom_site_aniso_U_12
Zn1 0.0331(3) 0.0168(3) 0.0248(3) -0.0014(2) -0.0028(3) 0.0003(3)
Zn2 0.0291(3) 0.0184(3) 0.0251(3) -0.0016(2) -0.0031(3) 0.0001(2)
O2 0.0283(19) 0.0166(14) 0.0227(17) 0.0032(13) 0.0020(17) -0.0010(15)
O1 0.025(2) 0.0140(16) 0.028(2) -0.0033(14) -0.0031(15) 0.0023(14)
C21 0.125(7) 0.053(4) 0.035(4) -0.020(3) 0.005(5) -0.014(4)
C14 0.029(3) 0.022(2) 0.037(3) -0.005(2) 0.001(3) -0.003(2)
C30 0.023(3) 0.022(2) 0.028(3) -0.001(2) 0.000(3) 0.002(2)
C13 0.023(3) 0.016(2) 0.024(3) -0.0001(19) -0.003(2) 0.005(2)
N2 0.036(3) 0.024(2) 0.025(2) 0.002(2) 0.003(2) 0.002(2)
C31 0.041(4) 0.027(3) 0.038(3) -0.009(2) 0.005(3) 0.002(3)
F7 0.061(2) 0.044(2) 0.072(3) -0.0277(19) 0.0110(19) -0.0161(18)
C25 0.023(3) 0.019(2) 0.029(3) 0.001(2) 0.004(2) -0.0031(18)
C41 0.049(4) 0.025(3) 0.032(3) -0.005(2) -0.014(3) 0.005(3)
C16 0.029(3) 0.029(3) 0.033(3) -0.007(2) -0.001(3) 0.008(2)
C34 0.025(3) 0.019(3) 0.030(3) 0.004(2) -0.001(2) 0.005(2)
N1 0.025(2) 0.021(2) 0.031(3) -0.0057(18) 0.002(2) 0.0028(18)
C33 0.033(3) 0.013(3) 0.039(3) 0.002(2) 0.001(3) -0.004(2)
C28 0.023(3) 0.027(3) 0.033(3) 0.003(2) 0.006(2) -0.006(2)
C6 0.023(3) 0.019(3) 0.028(3) -0.002(2) 0.004(2) 0.003(2)
C27 0.024(3) 0.019(2) 0.024(3) 0.0053(18) -0.006(2) 0.006(2)
C35 0.040(4) 0.031(3) 0.031(3) -0.002(2) 0.001(3) -0.005(3)
C20 0.058(4) 0.039(3) 0.039(4) -0.011(3) -0.015(3) -0.012(3)
F2 0.100(4) 0.071(3) 0.072(3) -0.017(2) -0.048(3) 0.048(3)
C19 0.028(3) 0.022(3) 0.026(3) 0.000(2) -0.005(2) -0.001(2)
C29 0.037(4) 0.014(2) 0.048(4) -0.004(2) 0.003(3) -0.008(2)
C5 0.030(3) 0.015(2) 0.028(3) 0.003(2) 0.000(2) -0.009(2)
C42 0.067(5) 0.116(6) 0.044(4) -0.024(4) -0.012(4) -0.011(5)
C3 0.029(3) 0.022(3) 0.041(4) 0.004(2) 0.009(3) -0.004(2)
C12 0.032(3) 0.019(3) 0.034(3) -0.001(2) -0.003(3) -0.002(2)
C7 0.027(3) 0.021(3) 0.033(3) 0.006(2) -0.003(3) -0.004(2)
C40 0.025(3) 0.023(3) 0.039(3) -0.002(3) -0.001(2) -0.001(2)
C17 0.048(4) 0.044(4) 0.054(4) -0.026(3) -0.008(4) 0.001(3)
C32 0.028(3) 0.023(3) 0.031(3) 0.002(2) 0.009(2) -0.001(2)
C36 0.051(4) 0.032(3) 0.030(3) 0.007(3) -0.004(3) 0.009(3)
C9 0.030(3) 0.028(3) 0.022(3) -0.005(2) -0.003(2) 0.009(2)
C8 0.034(3) 0.026(3) 0.032(3) 0.001(2) -0.009(3) -0.003(2)
F6 0.077(3) 0.174(5) 0.182(6) -0.151(5) 0.073(4) -0.055(3)
C15 0.025(3) 0.023(2) 0.044(3) -0.007(2) -0.005(3) 0.000(2)
C4 0.027(3) 0.012(2) 0.033(3) -0.005(2) 0.000(3) -0.0029(18)
C18 0.016(3) 0.041(3) 0.031(3) -0.005(2) 0.004(2) 0.006(2)
F5 0.157(5) 0.161(5) 0.083(3) -0.079(3) -0.045(4) 0.066(4)
C37 0.033(4) 0.047(4) 0.036(4) -0.011(3) -0.014(3) 0.021(3)
C11 0.035(3) 0.021(3) 0.029(3) 0.005(2) 0.001(3) 0.000(2)
C10 0.041(4) 0.035(3) 0.032(4) 0.003(3) -0.010(3) 0.003(3)
C22 0.030(3) 0.025(3) 0.048(4) 0.002(2) 0.013(3) 0.011(2)
C23 0.025(3) 0.039(4) 0.053(4) 0.007(3) 0.000(3) 0.006(3)
C24 0.028(3) 0.033(3) 0.039(4) -0.003(2) 0.003(3) 0.006(2)
C1 0.038(3) 0.032(3) 0.031(3) -0.004(2) 0.003(3) 0.007(2)
C2 0.047(4) 0.031(3) 0.043(4) 0.004(3) 0.015(3) 0.000(3)
C39 0.031(3) 0.033(3) 0.054(4) -0.008(3) -0.008(3) -0.001(3)
F4 0.249(7) 0.053(3) 0.109(4) -0.047(3) 0.065(4) -0.020(3)
C49 0.031(3) 0.044(4) 0.055(4) -0.003(3) 0.000(3) 0.000(3)
C44 0.033(3) 0.066(5) 0.036(4) -0.006(3) 0.002(3) 0.001(3)
C45 0.033(4) 0.058(4) 0.068(5) 0.017(4) -0.003(3) -0.003(3)
C48 0.032(4) 0.060(4) 0.038(4) 0.010(3) 0.001(3) -0.004(3)
C47 0.024(3) 0.087(6) 0.050(4) -0.025(4) -0.004(3) 0.009(4)
C46 0.036(4) 0.044(4) 0.089(6) -0.014(4) -0.006(4) -0.003(3)
C43 0.073(6) 0.116(7) 0.055(5) -0.005(5) 0.000(4) -0.009(5)
F9 0.147(4) 0.050(2) 0.054(2) -0.0224(18) 0.042(3) -0.035(2)
F10 0.079(3) 0.108(4) 0.047(3) 0.015(2) -0.027(2) 0.022(3)
F3 0.072(3) 0.072(3) 0.096(4) 0.017(2) -0.050(3) -0.011(2)
F12 0.079(3) 0.076(3) 0.094(4) 0.007(2) -0.052(3) -0.012(2)
C26 0.024(3) 0.011(2) 0.033(3) 0.0003(19) 0.002(2) -0.0009(19)
F8 0.101(3) 0.071(3) 0.128(4) -0.064(3) -0.044(3) 0.054(3)
C38 0.071(6) 0.076(5) 0.036(4) -0.024(4) -0.019(4) 0.028(5)
F1 0.049(3) 0.244(6) 0.028(2) 0.045(3) 0.003(2) 0.032(3)
F11 0.118(4) 0.244(7) 0.066(3) -0.092(4) -0.057(3) 0.105(4)

loop_
_atom_type_symbol
_atom_type_description
_atom_type_scat_dispersion_real
_atom_type_scat_dispersion_imag
_atom_type_scat_source
C C 0.0033 0.0016 'International Tables Vol C Tables 4.2.6.8 and 6.1.1.4'
H H 0.0000 0.0000 'International Tables Vol C Tables 4.2.6.8 and 6.1.1.4'
N N 0.0061 0.0033 'International Tables Vol C Tables 4.2.6.8 and 6.1.1.4'
O O 0.0106 0.0060 'International Tables Vol C Tables 4.2.6.8 and 6.1.1.4'
F F 0.0171 0.0103 'International Tables Vol C Tables 4.2.6.8 and 6.1.1.4'
Zn Zn 0.2839 1.4301 'International Tables Vol C Tables 4.2.6.8 and 6.1.1.4'

loop_
_geom_angle_atom_site_label_1
_geom_angle_atom_site_label_2
_geom_angle_atom_site_label_3
_geom_angle
C20 Zn1 O2 126.6(2)
C20 Zn1 O1 133.6(2)
O2 Zn1 O1 84.26(12)
C20 Zn1 N1 117.4(2)
O2 Zn1 N1 102.97(15)
O1 Zn1 N1 80.14(14)
C41 Zn2 O1 128.85(17)
C41 Zn2 O2 130.00(19)
O1 Zn2 O2 84.58(12)
C41 Zn2 N2 115.5(2)
O1 Zn2 N2 103.99(15)
O2 Zn2 N2 82.40(14)
C26 O2 Zn1 128.0(3)
C26 O2 Zn2 110.5(2)
Zn1 O2 Zn2 95.46(12)
C5 O1 Zn2 117.0(3)
C5 O1 Zn1 114.4(3)
Zn2 O1 Zn1 95.41(12)
C15 C14 C13 121.4(5)
C29 C30 C32 119.0(4)
C29 C30 C31 121.0(4)
C32 C30 C31 120.0(5)
C14 C13 C19 118.0(4)
C14 C13 C5 124.6(4)
C19 C13 C5 117.5(4)
C22 N2 C25 105.8(4)
C22 N2 Zn2 117.7(3)
C25 N2 Zn2 109.2(3)
F9 C31 F8 107.2(5)
F9 C31 F7 105.3(5)
F8 C31 F7 104.8(4)
F9 C31 C30 113.6(4)
F8 C31 C30 112.5(5)
F7 C31 C30 112.7(4)
N2 C25 C24 103.7(4)
N2 C25 C26 109.1(3)
C24 C25 C26 115.2(4)
C42 C41 Zn2 113.3(4)
C18 C16 C15 120.7(5)
C18 C16 C17 119.5(5)
C15 C16 C17 119.8(5)
C40 C34 C35 117.7(5)
C40 C34 C26 120.8(4)
C35 C34 C26 121.4(4)
C1 N1 C4 106.6(4)
C1 N1 Zn1 113.2(3)
C4 N1 Zn1 111.0(3)
C27 C33 C32 122.6(5)
C27 C28 C29 119.9(5)
C7 C6 C12 116.9(5)
C7 C6 C5 121.9(4)
C12 C6 C5 121.0(4)
C33 C27 C28 117.8(4)
C33 C27 C26 119.4(4)
C28 C27 C26 122.8(4)
C36 C35 C34 121.3(5)
C21 C20 Zn1 115.5(4)
C13 C19 C18 122.0(5)
C30 C29 C28 121.3(5)
O1 C5 C13 107.8(4)
O1 C5 C4 107.0(4)
C13 C5 C4 111.7(4)
O1 C5 C6 109.1(4)
C13 C5 C6 106.6(4)
C4 C5 C6 114.4(4)
C2 C3 C4 106.6(4)
C11 C12 C6 121.2(5)
C8 C7 C6 121.9(5)
C39 C40 C34 121.0(5)
F6 C17 F5 105.9(7)
F6 C17 F4 108.0(6)
F5 C17 F4 98.8(6)
F6 C17 C16 116.9(5)
F5 C17 C16 112.8(5)
F4 C17 C16 112.7(6)
C33 C32 C30 119.4(5)
C35 C36 C37 119.5(5)
C11 C9 C8 119.4(5)
C11 C9 C10 119.8(5)
C8 C9 C10 120.8(5)
C7 C8 C9 119.8(5)
C14 C15 C16 119.6(4)
N1 C4 C5 109.3(3)
N1 C4 C3 103.5(4)
C5 C4 C3 122.2(4)
C16 C18 C19 118.3(5)
C39 C37 C36 119.9(5)
C39 C37 C38 120.4(6)
C36 C37 C38 119.4(6)
C9 C11 C12 120.9(5)
F1 C10 F2 108.6(5)
F1 C10 F3 105.1(5)
F2 C10 F3 100.9(5)
F1 C10 C9 115.0(5)
F2 C10 C9 112.3(5)
F3 C10 C9 113.8(5)
N2 C22 C23 103.9(4)
C22 C23 C24 103.9(4)
C25 C24 C23 106.2(4)
N1 C1 C2 105.0(4)
C3 C2 C1 106.3(4)
C40 C39 C37 120.5(5)
C48 C49 C44 123.1(6)
C49 C44 C45 116.8(6)
C49 C44 C43 121.5(6)
C45 C44 C43 121.6(6)
C46 C45 C44 121.1(6)
C49 C48 C47 119.9(6)
C46 C47 C48 118.1(6)
C45 C46 C47 120.8(6)
O2 C26 C34 109.6(4)
O2 C26 C27 109.6(4)
C34 C26 C27 108.3(4)
O2 C26 C25 109.5(3)
C34 C26 C25 107.9(4)
C27 C26 C25 111.9(4)
F12 C38 F11 109.1(6)
F12 C38 F10 104.6(6)
F11 C38 F10 103.2(7)
F12 C38 C37 115.3(7)
F11 C38 C37 111.7(6)
F10 C38 C37 112.1(6)

loop_
_geom_bond_atom_site_label_1
_geom_bond_atom_site_label_2
_geom_bond_distance
Zn1 C20 1.990(5)
Zn1 O2 2.035(3)
Zn1 O1 2.048(3)
Zn1 N1 2.126(4)
Zn2 C41 1.994(5)
Zn2 O1 2.030(3)
Zn2 O2 2.041(3)
Zn2 N2 2.139(4)
O2 C26 1.415(5)
O1 C5 1.419(5)
C21 C20 1.521(8)
C14 C15 1.383(6)
C14 C13 1.391(6)
C30 C29 1.360(7)
C30 C32 1.397(6)
C30 C31 1.479(6)
C13 C19 1.385(7)
C13 C5 1.546(6)
N2 C22 1.480(6)
N2 C25 1.496(6)
C31 F9 1.307(6)
C31 F8 1.320(6)
C31 F7 1.336(6)
C25 C24 1.554(7)
C25 C26 1.571(6)
C41 C42 1.493(8)
C16 C18 1.389(7)
C16 C15 1.387(7)
C16 C17 1.494(7)
C34 C40 1.382(7)
C34 C35 1.396(7)
C34 C26 1.531(6)
N1 C1 1.485(6)
N1 C4 1.496(6)
C33 C27 1.374(7)
C33 C32 1.374(7)
C28 C27 1.393(6)
C28 C29 1.400(7)
C6 C7 1.390(7)
C6 C12 1.400(6)
C6 C5 1.547(7)
C27 C26 1.541(6)
C35 C36 1.368(7)
F2 C10 1.331(6)
C19 C18 1.397(6)
C5 C4 1.561(6)
C3 C2 1.511(7)
C3 C4 1.536(6)
C12 C11 1.387(7)
C7 C8 1.387(7)
C40 C39 1.374(7)
C17 F6 1.248(7)
C17 F5 1.300(7)
C17 F4 1.311(7)
C36 C37 1.388(8)
C9 C11 1.362(7)
C9 C8 1.390(7)
C9 C10 1.483(7)
C37 C39 1.362(8)
C37 C38 1.492(8)
C10 F1 1.267(7)
C10 F3 1.338(6)
C22 C23 1.492(7)
C23 C24 1.533(7)
C1 C2 1.548(7)
C49 C48 1.349(8)
C49 C44 1.351(8)
C44 C45 1.391(9)
C44 C43 1.495(9)
C45 C46 1.370(9)
C48 C47 1.394(8)
C47 C46 1.360(9)
F10 C38 1.365(8)
F12 C38 1.280(8)
C38 F11 1.343(7)
